data_1007004
loop_
_publ_author_name
'Averbuch-Pouchot, M T'
'Durif, A'
'Guitel, J C'

_publ_section_title
;
Etude a basse temperature du trimetaphosphate de cadmium tetradeca-
hydrate Cd~3~ (P~3~ O~9~)~2~ (H~2~ O)~14~
;
_journal_coden_ASTM ACBCAR
_journal_name_full 'Acta Crystallographica B (24,1968-38,1982)'
_journal_page_first 1533
_journal_page_last 1535
_journal_paper_doi 10.1107/S0567740876005712
_journal_volume 32
_journal_year 1976
_chemical_formula_structural 'CD3 (P3 O9)2 (H2 O)14'
_chemical_formula_sum 'Cd3 H28 O32 P6'
_chemical_name_systematic 'CADMIUM CYCLO-TRIPHOSPHATE 14-HYDRATE'
_space_group_IT_number 147
_symmetry_cell_setting trigonal
_symmetry_Int_Tables_number 147
_symmetry_space_group_name_Hall '-P 3'
_symmetry_space_group_name_H-M 'P -3'
_cell_angle_alpha 90
_cell_angle_beta 90
_cell_angle_gamma 120
_cell_formula_units_Z 1
_cell_length_a 12.197(2)
_cell_length_b 12.197(2)
_cell_length_c 5.470(1)
_cell_volume 704.7
_refine_ls_R_factor_all 0.039
_cod_original_formula_sum 'H28 Cd3 O32 P6'
_cod_database_code 1007004

loop_
_symmetry_equiv_pos_as_xyz
x,y,z
-y,x-y,z
y-x,-x,z
-x,-y,-z
y,y-x,-z
x-y,x,-z

loop_
_atom_site_label
_atom_site_type_symbol
_atom_site_symmetry_multiplicity
_atom_site_Wyckoff_symbol
_atom_site_fract_x
_atom_site_fract_y
_atom_site_fract_z
_atom_site_occupancy
_atom_site_attached_hydrogens
_atom_site_calc_flag
Cd1 Cd2+ 3 e 0.5 0.5 0. 1. 0 d
P1 P5+ 6 g 0.54076(6) 0.35413(6) 0.48836(15) 1. 0 d
O1 O2- 6 g 0.5405(2) 0.2251(2) 0.5383(5) 1. 2 d
O2 O2- 6 g 0.6469(2) 0.1596(2) 0.2180(5) 1. 2 d
O3 O2- 6 g 0.0896(2) 0.4601(2) 0.3326(5) 1. 0 d
O4 O2- 6 g 0.8985(2) 0.2803(2) -0.0072(5) 1. 2 d
O5 O2- 6 g 0.2445(3) 0.0386(3) 0.5309(8) 1. 2 d
H1 H1+ 6 g -1. -1. -1. 4.666 0 dum
O6 O2- 6 g -1. -1. -1. 0.333 2 dum

loop_
_atom_type_symbol
_atom_type_oxidation_number
Cd2+ 2.000
P5+ 5.000
O2- -2.000
H1+ 1.000
